data_2221388
loop_
_publ_author_name
'Odaba\,so\(glu, Mustafa'
'\"Ozkan, Hamdi'
'Y\?ild\?ir\?ir, Y\?ilmaz'
'B\"uy\"ukg\"ung\"or, Orhan'

_publ_section_title
;
 Dimethyl
 <i>cis</i>-2-methyl-3-<i>p</i>-tolylisoxazolidine-4,5-dicarboxylate
;
_journal_coeditor_code HK2635
_journal_issue 4
_journal_name_full 'Acta Crystallographica Section E'
_journal_page_first o806
_journal_page_last o807
_journal_paper_doi 10.1107/S1600536809009350
_journal_volume 65
_journal_year 2009
_chemical_formula_iupac 'C15 H19 N O5'
_chemical_formula_moiety 'C15 H19 N O5'
_chemical_formula_sum 'C15 H19 N O5'
_chemical_formula_weight 293.31
_chemical_name_systematic
;
Dimethyl <i>cis</i>-2-methyl-3-<i>p</i>-tolylisoxazolidine-4,5-dicarboxylate
;
_space_group_IT_number 37
_symmetry_cell_setting orthorhombic
_symmetry_space_group_name_Hall 'C 2 -2c'
_symmetry_space_group_name_H-M 'C c c 2'
_atom_sites_solution_hydrogens geom
_atom_sites_solution_primary direct
_atom_sites_solution_secondary difmap
_audit_creation_method SHELXL-97
_cell_angle_alpha 90.00
_cell_angle_beta 90.00
_cell_angle_gamma 90.00
_cell_formula_units_Z 8
_cell_length_a 15.3832(7)
_cell_length_b 19.7959(8)
_cell_length_c 9.9612(3)
_cell_measurement_reflns_used 11187
_cell_measurement_temperature 296
_cell_measurement_theta_max 28.04
_cell_measurement_theta_min 1.68
_cell_volume 3033.4(2)
_computing_cell_refinement 'X-AREA (Stoe & Cie, 2002)'
_computing_data_collection 'X-AREA (Stoe & Cie, 2002)'
_computing_data_reduction 'X-RED32 (Stoe & Cie, 2002)'
_computing_molecular_graphics 'ORTEP-3 for Windows (Farrugia, 1997)'
_computing_publication_material 'WinGX (Farrugia, 1999)'
_computing_structure_refinement 'SHELXL97 (Sheldrick, 2008)'
_computing_structure_solution 'SHELXS97 (Sheldrick, 2008)'
_diffrn_ambient_temperature 296
_diffrn_detector_area_resol_mean 6.67
_diffrn_measured_fraction_theta_full 1.000
_diffrn_measured_fraction_theta_max 1.000
_diffrn_measurement_device_type 'Stoe IPDS-2'
_diffrn_measurement_method '\w scan rotation method'
_diffrn_radiation_monochromator 'plane graphite'
_diffrn_radiation_type MoK\a
_diffrn_radiation_wavelength 0.71073
_diffrn_reflns_av_R_equivalents 0.0261
_diffrn_reflns_av_sigmaI/netI 0.0136
_diffrn_reflns_limit_h_max 19
_diffrn_reflns_limit_h_min -18
_diffrn_reflns_limit_k_max 24
_diffrn_reflns_limit_k_min -24
_diffrn_reflns_limit_l_max 12
_diffrn_reflns_limit_l_min -12
_diffrn_reflns_number 11187
_diffrn_reflns_theta_full 26.49
_diffrn_reflns_theta_max 26.49
_diffrn_reflns_theta_min 1.68
_diffrn_standards_decay_% 4.4
_diffrn_standards_number 0
_exptl_absorpt_coefficient_mu 0.097
_exptl_absorpt_correction_T_max 0.9892
_exptl_absorpt_correction_T_min 0.9734
_exptl_absorpt_correction_type integration
_exptl_absorpt_process_details '(X-RED32; Stoe & Cie, 2002)'
_exptl_crystal_colour colorless
_exptl_crystal_density_diffrn 1.285
_exptl_crystal_density_method 'not measured'
_exptl_crystal_description prism
_exptl_crystal_F_000 1248
_exptl_crystal_size_max 0.780
_exptl_crystal_size_mid 0.447
_exptl_crystal_size_min 0.270
_refine_diff_density_max 0.114
_refine_diff_density_min -0.100
_refine_ls_extinction_coef 0.0024(3)
_refine_ls_extinction_expression Fc^*^=kFc[1+0.001xFc^2^\l^3^/sin(2\q)]^-1/4^
_refine_ls_extinction_method 'SHELXL97 (Sheldrick, 2008)'
_refine_ls_goodness_of_fit_ref 1.067
_refine_ls_hydrogen_treatment constr
_refine_ls_matrix_type full
_refine_ls_number_parameters 192
_refine_ls_number_reflns 1672
_refine_ls_number_restraints 1
_refine_ls_restrained_S_all 1.067
_refine_ls_R_factor_all 0.0294
_refine_ls_R_factor_gt 0.0268
_refine_ls_shift/su_max 0.001
_refine_ls_shift/su_mean 0.001
_refine_ls_structure_factor_coef Fsqd
_refine_ls_weighting_details 'calc w=1/[\s^2^(Fo^2^)+(0.0483P)^2^+0.1649P] where P=(Fo^2^+2Fc^2^)/3'
_refine_ls_weighting_scheme calc
_refine_ls_wR_factor_gt 0.0726
_refine_ls_wR_factor_ref 0.0739
_reflns_number_gt 1554
_reflns_number_total 1672
_reflns_threshold_expression I>2\s(I)
_cod_data_source_file hk2635.cif
_cod_data_source_block I
_cod_original_sg_symbol_Hall 'C 2 -2c '
_cod_database_code 2221388
_cod_database_fobs_code 2221388

loop_
_symmetry_equiv_pos_as_xyz
'x, y, z'
'-x, -y, z'
'-x, y, z+1/2'
'x, -y, z+1/2'
'x+1/2, y+1/2, z'
'-x+1/2, -y+1/2, z'
'-x+1/2, y+1/2, z+1/2'
'x+1/2, -y+1/2, z+1/2'

loop_
_atom_site_type_symbol
_atom_site_label
_atom_site_fract_x
_atom_site_fract_y
_atom_site_fract_z
_atom_site_U_iso_or_equiv
_atom_site_adp_type
_atom_site_calc_flag
_atom_site_refinement_flags
_atom_site_occupancy
_atom_site_disorder_assembly
_atom_site_disorder_group
O O1 0.43759(8) 0.40270(6) 0.68227(16) 0.0583(4) Uani d . 1 . .
O O2 0.61162(9) 0.28606(7) 0.63405(15) 0.0577(3) Uani d . 1 . .
O O3 0.60989(9) 0.22965(7) 0.82785(15) 0.0585(3) Uani d . 1 . .
O O4 0.66458(9) 0.42093(7) 0.75011(16) 0.0626(4) Uani d . 1 . .
O O5 0.58517(8) 0.43642(7) 0.56403(14) 0.0578(3) Uani d . 1 . .
N N1 0.41179(9) 0.33370(7) 0.64475(16) 0.0485(3) Uani d . 1 . .
C C1 0.41288(11) 0.22248(9) 0.75835(19) 0.0465(4) Uani d . 1 . .
C C2 0.43264(13) 0.18797(10) 0.6418(2) 0.0555(4) Uani d . 1 . .
H H2 0.4530 0.2114 0.5672 0.067 Uiso calc R 1 . .
C C3 0.42216(14) 0.11819(11) 0.6357(3) 0.0647(5) Uani d . 1 . .
H H3 0.4352 0.0958 0.5561 0.078 Uiso calc R 1 . .
C C4 0.39317(13) 0.08153(10) 0.7437(3) 0.0650(6) Uani d . 1 . .
C C5 0.37474(15) 0.11654(12) 0.8606(3) 0.0680(6) Uani d . 1 . .
H H5 0.3561 0.0928 0.9358 0.082 Uiso calc R 1 . .
C C6 0.38338(14) 0.18582(11) 0.8680(2) 0.0598(5) Uani d . 1 . .
H H6 0.3693 0.2081 0.9472 0.072 Uiso calc R 1 . .
C C7 0.37937(18) 0.00580(14) 0.7372(5) 0.0968(10) Uani d . 1 . .
H H7A 0.3207 -0.0046 0.7626 0.145 Uiso calc R 1 . .
H H7B 0.4189 -0.0162 0.7975 0.145 Uiso calc R 1 . .
H H7C 0.3897 -0.0097 0.6472 0.145 Uiso calc R 1 . .
C C8 0.42456(11) 0.29783(9) 0.77189(18) 0.0460(4) Uani d . 1 . .
H H8 0.3825 0.3149 0.8376 0.055 Uiso calc R 1 . .
C C9 0.51660(11) 0.32237(8) 0.81227(17) 0.0459(4) Uani d . 1 . .
H H9 0.5235 0.3215 0.9101 0.055 Uiso calc R 1 . .
C C10 0.51412(11) 0.39570(8) 0.76058(19) 0.0494(4) Uani d . 1 . .
H H10 0.5071 0.4249 0.8393 0.059 Uiso calc R 1 . .
C C11 0.32106(12) 0.33992(12) 0.6060(3) 0.0650(5) Uani d . 1 . .
H H11A 0.3171 0.3638 0.5223 0.097 Uiso calc R 1 . .
H H11B 0.2900 0.3644 0.6740 0.097 Uiso calc R 1 . .
H H11C 0.2962 0.2957 0.5960 0.097 Uiso calc R 1 . .
C C12 0.58471(11) 0.27910(8) 0.74591(19) 0.0461(4) Uani d . 1 . .
C C13 0.66586(15) 0.17845(11) 0.7714(3) 0.0746(6) Uani d . 1 . .
H H13A 0.6799 0.1458 0.8392 0.112 Uiso calc R 1 . .
H H13B 0.7183 0.1991 0.7392 0.112 Uiso calc R 1 . .
H H13C 0.6366 0.1565 0.6984 0.112 Uiso calc R 1 . .
C C14 0.59637(11) 0.41814(8) 0.6902(2) 0.0475(4) Uani d . 1 . .
C C15 0.66179(16) 0.46013(14) 0.4967(3) 0.0802(7) Uani d . 1 . .
H H15A 0.6475 0.4723 0.4060 0.120 Uiso calc R 1 . .
H H15B 0.7049 0.4250 0.4960 0.120 Uiso calc R 1 . .
H H15C 0.6843 0.4989 0.5429 0.120 Uiso calc R 1 . .

loop_
_atom_site_aniso_label
_atom_site_aniso_U_11
_atom_site_aniso_U_22
_atom_site_aniso_U_33
_atom_site_aniso_U_12
_atom_site_aniso_U_13
_atom_site_aniso_U_23
O1 0.0479(6) 0.0423(6) 0.0848(10) 0.0013(5) -0.0049(6) 0.0057(7)
O2 0.0693(8) 0.0515(7) 0.0524(7) 0.0065(6) 0.0100(7) -0.0007(6)
O3 0.0641(8) 0.0521(7) 0.0592(8) 0.0095(6) -0.0029(7) 0.0078(6)
O4 0.0535(7) 0.0669(8) 0.0674(8) -0.0085(6) -0.0091(6) -0.0009(7)
O5 0.0556(7) 0.0574(8) 0.0606(8) -0.0062(6) -0.0025(6) 0.0096(6)
N1 0.0461(7) 0.0452(7) 0.0541(9) -0.0016(5) -0.0002(6) 0.0047(7)
C1 0.0465(8) 0.0466(8) 0.0465(9) -0.0038(6) -0.0023(7) 0.0022(8)
C2 0.0653(11) 0.0513(9) 0.0500(9) -0.0020(8) 0.0027(9) -0.0002(9)
C3 0.0672(11) 0.0546(11) 0.0724(13) -0.0016(9) -0.0039(11) -0.0135(11)
C4 0.0526(10) 0.0491(10) 0.0935(16) -0.0068(7) -0.0156(10) 0.0032(11)
C5 0.0703(13) 0.0613(12) 0.0725(13) -0.0159(10) -0.0026(11) 0.0182(11)
C6 0.0674(12) 0.0619(11) 0.0500(9) -0.0133(9) 0.0033(9) 0.0035(9)
C7 0.0854(15) 0.0517(11) 0.153(3) -0.0127(11) -0.0152(19) -0.0036(16)
C8 0.0474(8) 0.0463(9) 0.0442(8) -0.0017(6) 0.0061(7) -0.0014(7)
C9 0.0532(9) 0.0448(8) 0.0398(8) -0.0009(7) 0.0006(7) -0.0031(7)
C10 0.0517(9) 0.0423(8) 0.0541(9) 0.0011(6) 0.0027(8) -0.0073(8)
C11 0.0483(9) 0.0661(12) 0.0806(14) -0.0008(8) -0.0074(10) 0.0108(10)
C12 0.0479(8) 0.0416(8) 0.0489(9) -0.0023(6) -0.0026(8) -0.0011(8)
C13 0.0717(13) 0.0527(11) 0.0995(18) 0.0172(9) -0.0032(13) 0.0027(12)
C14 0.0491(9) 0.0384(7) 0.0549(9) -0.0022(6) -0.0027(8) -0.0046(8)
C15 0.0757(14) 0.0924(16) 0.0726(15) -0.0240(12) 0.0079(12) 0.0166(14)

loop_
_atom_type_symbol
_atom_type_description
_atom_type_scat_dispersion_real
_atom_type_scat_dispersion_imag
_atom_type_scat_source
C C 0.0033 0.0000 'International Tables Vol C Tables 4.2.6.8 and 6.1.1.4'
H H 0.0000 0.0000 'International Tables Vol C Tables 4.2.6.8 and 6.1.1.4'
N N 0.0061 0.0000 'International Tables Vol C Tables 4.2.6.8 and 6.1.1.4'
O O 0.0106 0.0000 'International Tables Vol C Tables 4.2.6.8 and 6.1.1.4'

loop_
_geom_angle_atom_site_label_1
_geom_angle_atom_site_label_2
_geom_angle_atom_site_label_3
_geom_angle_site_symmetry_1
_geom_angle_site_symmetry_3
_geom_angle
_geom_angle_publ_flag
C2 C1 C6 . . 118.35(17) ?
C2 C1 C8 . . 122.56(16) ?
C6 C1 C8 . . 119.07(17) ?
C1 C2 C3 . . 120.1(2) ?
C1 C2 H2 . . 119.9 ?
C3 C2 H2 . . 119.9 ?
C4 C3 C2 . . 121.9(2) ?
C4 C3 H3 . . 119.1 ?
C2 C3 H3 . . 119.1 ?
C3 C4 C5 . . 117.47(18) ?
C3 C4 C7 . . 122.3(3) ?
C5 C4 C7 . . 120.2(3) ?
C6 C5 C4 . . 121.5(2) ?
C6 C5 H5 . . 119.2 ?
C4 C5 H5 . . 119.2 ?
C5 C6 C1 . . 120.6(2) ?
C5 C6 H6 . . 119.7 ?
C1 C6 H6 . . 119.7 ?
C4 C7 H7A . . 109.5 ?
C4 C7 H7B . . 109.5 ?
H7A C7 H7B . . 109.5 ?
C4 C7 H7C . . 109.5 ?
H7A C7 H7C . . 109.5 ?
H7B C7 H7C . . 109.5 ?
N1 C8 C1 . . 112.71(14) ?
N1 C8 C9 . . 101.23(13) ?
C1 C8 C9 . . 116.23(14) ?
N1 C8 H8 . . 108.8 ?
C1 C8 H8 . . 108.8 ?
C9 C8 H8 . . 108.8 ?
C12 C9 C10 . . 113.98(14) ?
C12 C9 C8 . . 110.07(13) ?
C10 C9 C8 . . 100.72(13) ?
C12 C9 H9 . . 110.6 ?
C10 C9 H9 . . 110.6 ?
C8 C9 H9 . . 110.6 ?
O1 C10 C14 . . 114.22(15) ?
O1 C10 C9 . . 107.23(13) ?
C14 C10 C9 . . 114.25(13) ?
O1 C10 H10 . . 106.9 ?
C14 C10 H10 . . 106.9 ?
C9 C10 H10 . . 106.9 ?
N1 C11 H11A . . 109.5 ?
N1 C11 H11B . . 109.5 ?
H11A C11 H11B . . 109.5 ?
N1 C11 H11C . . 109.5 ?
H11A C11 H11C . . 109.5 ?
H11B C11 H11C . . 109.5 ?
O2 C12 O3 . . 123.68(17) ?
O2 C12 C9 . . 125.72(17) ?
O3 C12 C9 . . 110.57(16) ?
O3 C13 H13A . . 109.5 ?
O3 C13 H13B . . 109.5 ?
H13A C13 H13B . . 109.5 ?
O3 C13 H13C . . 109.5 ?
H13A C13 H13C . . 109.5 ?
H13B C13 H13C . . 109.5 ?
O4 C14 O5 . . 124.86(18) ?
O4 C14 C10 . . 120.68(18) ?
O5 C14 C10 . . 114.39(15) ?
O5 C15 H15A . . 109.5 ?
O5 C15 H15B . . 109.5 ?
H15A C15 H15B . . 109.5 ?
O5 C15 H15C . . 109.5 ?
H15A C15 H15C . . 109.5 ?
H15B C15 H15C . . 109.5 ?
C11 N1 C8 . . 113.54(15) ?
C11 N1 O1 . . 104.36(14) ?
C8 N1 O1 . . 101.21(13) ?
C10 O1 N1 . . 105.84(11) ?
C12 O3 C13 . . 116.79(18) ?
C14 O5 C15 . . 115.34(17) ?

loop_
_geom_bond_atom_site_label_1
_geom_bond_atom_site_label_2
_geom_bond_site_symmetry_2
_geom_bond_distance
_geom_bond_publ_flag
C1 C2 . 1.381(3) ?
C1 C6 . 1.387(3) ?
C1 C8 . 1.508(2) ?
C2 C3 . 1.392(3) ?
C2 H2 . 0.9300 ?
C3 C4 . 1.373(4) ?
C3 H3 . 0.9300 ?
C4 C5 . 1.384(4) ?
C4 C7 . 1.515(3) ?
C5 C6 . 1.380(3) ?
C5 H5 . 0.9300 ?
C6 H6 . 0.9300 ?
C7 H7A . 0.9600 ?
C7 H7B . 0.9600 ?
C7 H7C . 0.9600 ?
C8 N1 . 1.465(2) ?
C8 C9 . 1.550(2) ?
C8 H8 . 0.9800 ?
C9 C12 . 1.506(2) ?
C9 C10 . 1.541(2) ?
C9 H9 . 0.9800 ?
C10 O1 . 1.419(2) ?
C10 C14 . 1.513(3) ?
C10 H10 . 0.9800 ?
C11 N1 . 1.453(2) ?
C11 H11A . 0.9600 ?
C11 H11B . 0.9600 ?
C11 H11C . 0.9600 ?
C12 O2 . 1.197(2) ?
C12 O3 . 1.332(2) ?
C13 O3 . 1.444(3) ?
C13 H13A . 0.9600 ?
C13 H13B . 0.9600 ?
C13 H13C . 0.9600 ?
C14 O4 . 1.209(2) ?
C14 O5 . 1.319(2) ?
C15 O5 . 1.435(3) ?
C15 H15A . 0.9600 ?
C15 H15B . 0.9600 ?
C15 H15C . 0.9600 ?
N1 O1 . 1.4707(19) ?

loop_
_geom_hbond_atom_site_label_D
_geom_hbond_atom_site_label_H
_geom_hbond_atom_site_label_A
_geom_hbond_site_symmetry_A
_geom_hbond_distance_DH
_geom_hbond_distance_HA
_geom_hbond_distance_DA
_geom_hbond_angle_DHA
C2 H2 O3 3_654 0.93 2.60 3.300(2) 133
C6 H6 O2 3_655 0.93 2.44 3.312(3) 157
C9 H9 N1 3_655 0.98 2.55 3.497(2) 162
C10 H10 O5 3_655 0.98 2.66 3.481(2) 142
C15 H15a O4 4_564 0.96 2.64 3.403(3) 137

loop_
_geom_torsion_atom_site_label_1
_geom_torsion_atom_site_label_2
_geom_torsion_atom_site_label_3
_geom_torsion_atom_site_label_4
_geom_torsion_site_symmetry_1
_geom_torsion_site_symmetry_2
_geom_torsion_site_symmetry_3
_geom_torsion_site_symmetry_4
_geom_torsion
_geom_torsion_publ_flag
C6 C1 C2 C3 . . . . 0.5(3) ?
C8 C1 C2 C3 . . . . 178.76(17) ?
C1 C2 C3 C4 . . . . -0.7(3) ?
C2 C3 C4 C5 . . . . -0.2(3) ?
C2 C3 C4 C7 . . . . 178.4(2) ?
C3 C4 C5 C6 . . . . 1.3(3) ?
C7 C4 C5 C6 . . . . -177.4(2) ?
C4 C5 C6 C1 . . . . -1.4(3) ?
C2 C1 C6 C5 . . . . 0.5(3) ?
C8 C1 C6 C5 . . . . -177.80(18) ?
C2 C1 C8 N1 . . . . 31.2(2) ?
C6 C1 C8 N1 . . . . -150.60(17) ?
C2 C1 C8 C9 . . . . -85.0(2) ?
C6 C1 C8 C9 . . . . 93.2(2) ?
N1 C8 C9 C12 . . . . -85.19(15) ?
C1 C8 C9 C12 . . . . 37.3(2) ?
N1 C8 C9 C10 . . . . 35.45(15) ?
C1 C8 C9 C10 . . . . 157.90(15) ?
C12 C9 C10 O1 . . . . 108.09(17) ?
C8 C9 C10 O1 . . . . -9.72(16) ?
C12 C9 C10 C14 . . . . -19.6(2) ?
C8 C9 C10 C14 . . . . -137.37(16) ?
C10 C9 C12 O2 . . . . -29.1(3) ?
C8 C9 C12 O2 . . . . 83.2(2) ?
C10 C9 C12 O3 . . . . 152.90(14) ?
C8 C9 C12 O3 . . . . -94.81(17) ?
O1 C10 C14 O4 . . . . 172.80(15) ?
C9 C10 C14 O4 . . . . -63.2(2) ?
O1 C10 C14 O5 . . . . -4.3(2) ?
C9 C10 C14 O5 . . . . 119.63(16) ?
C1 C8 N1 C11 . . . . 75.72(19) ?
C9 C8 N1 C11 . . . . -159.42(16) ?
C1 C8 N1 O1 . . . . -173.05(13) ?
C9 C8 N1 O1 . . . . -48.19(14) ?
C14 C10 O1 N1 . . . . 107.82(15) ?
C9 C10 O1 N1 . . . . -19.84(17) ?
C11 N1 O1 C10 . . . . 161.41(16) ?
C8 N1 O1 C10 . . . . 43.31(16) ?
O2 C12 O3 C13 . . . . -6.6(3) ?
C9 C12 O3 C13 . . . . 171.52(16) ?
O4 C14 O5 C15 . . . . 0.9(3) ?
C10 C14 O5 C15 . . . . 177.92(18) ?
